data_7008268
loop_
_publ_author_name
'Copping, Roy'
'Gaunt, Andrew J.'
'May, Iain'
'Sarsfield, Mark J.'
'Collison, David'
'Helliwell, Madeleine'
'Denniss, Iain S.'
'Apperley, David C.'

_publ_section_title
;
 Trivalent lanthanide lacunary phosphomolybdate complexes: a structural
 and spectroscopic study across the series [Ln(PMo11O39)2]11-.
;
_journal_issue 7
_journal_name_full 'Dalton transactions (Cambridge, England : 2003)'
_journal_page_first 1256
_journal_page_last 1262
_journal_paper_doi 10.1039/b500408j
_journal_year 2005
_chemical_formula_sum 'H78 Lu Mo22 N11 O95 P2'
_chemical_formula_weight 4100.32
_chemical_name_systematic
;
?
;
_space_group_IT_number 15
_symmetry_cell_setting monoclinic
_symmetry_space_group_name_Hall '-C 2yc'
_symmetry_space_group_name_H-M 'C 1 2/c 1'
_atom_sites_solution_hydrogens geom
_atom_sites_solution_primary direct
_atom_sites_solution_secondary difmap
_audit_creation_method SHELXL-97
_cell_angle_alpha 90.00
_cell_angle_beta 117.499(2)
_cell_angle_gamma 90.00
_cell_formula_units_Z 4
_cell_length_a 37.452(5)
_cell_length_b 13.0037(18)
_cell_length_c 19.610(3)
_cell_measurement_reflns_used 9016
_cell_measurement_temperature 100(2)
_cell_measurement_theta_max 28.2775
_cell_measurement_theta_min 2.342
_cell_volume 8471(2)
_computing_cell_refinement 'SAINT, Bruker'
_computing_data_collection 'SMART, Bruker'
_computing_data_reduction 'SAINT, Bruker'
_computing_molecular_graphics 'XSHELL, Bruker'
_computing_publication_material 'XP, Bruker; Diamond 2.1e, Bruker'
_computing_structure_refinement 'SHELXL-97 (Sheldrick, 1997)'
_computing_structure_solution 'SHELXS-97 (Sheldrick, 1990)'
_diffrn_ambient_temperature 100(2)
_diffrn_measured_fraction_theta_full 0.955
_diffrn_measured_fraction_theta_max 0.955
_diffrn_measurement_device_type 'SMART platform CCD, Bruker'
_diffrn_measurement_method 'omega scans'
_diffrn_radiation_monochromator graphite
_diffrn_radiation_source 'fine-focus sealed tube'
_diffrn_radiation_type MoK\a
_diffrn_radiation_wavelength 0.71073
_diffrn_reflns_av_R_equivalents 0.0204
_diffrn_reflns_av_sigmaI/netI 0.0207
_diffrn_reflns_limit_h_max 48
_diffrn_reflns_limit_h_min -49
_diffrn_reflns_limit_k_max 17
_diffrn_reflns_limit_k_min -17
_diffrn_reflns_limit_l_max 25
_diffrn_reflns_limit_l_min -25
_diffrn_reflns_number 36798
_diffrn_reflns_theta_full 28.30
_diffrn_reflns_theta_max 28.30
_diffrn_reflns_theta_min 1.68
_exptl_absorpt_coefficient_mu 4.466
_exptl_absorpt_correction_T_max 0.7755
_exptl_absorpt_correction_T_min 0.5003
_exptl_absorpt_correction_type multi-scan
_exptl_absorpt_process_details 'SADABS, Bruker'
_exptl_crystal_colour yellow
_exptl_crystal_density_diffrn 3.215
_exptl_crystal_density_method 'not measured'
_exptl_crystal_description 'tetragonal block'
_exptl_crystal_F_000 7760
_exptl_crystal_size_max 0.18
_exptl_crystal_size_mid 0.12
_exptl_crystal_size_min 0.06
_refine_diff_density_max 2.325
_refine_diff_density_min -1.218
_refine_diff_density_rms 0.254
_refine_ls_extinction_method none
_refine_ls_goodness_of_fit_ref 1.501
_refine_ls_hydrogen_treatment mixed
_refine_ls_matrix_type full
_refine_ls_number_parameters 529
_refine_ls_number_reflns 10071
_refine_ls_number_restraints 1
_refine_ls_restrained_S_all 1.501
_refine_ls_R_factor_all 0.0519
_refine_ls_R_factor_gt 0.0517
_refine_ls_shift/su_max 0.001
_refine_ls_shift/su_mean 0.000
_refine_ls_structure_factor_coef Fsqd
_refine_ls_weighting_details 'calc w=1/[\s^2^(Fo^2^)+(0.0000P)^2^+368.8853P] where P=(Fo^2^+2Fc^2^)/3'
_refine_ls_weighting_scheme calc
_refine_ls_wR_factor_gt 0.1043
_refine_ls_wR_factor_ref 0.1044
_reflns_number_gt 10033
_reflns_number_total 10071
_reflns_threshold_expression >2sigma(I)
_cod_data_source_file b500408j.txt
_cod_data_source_block ajg44c2c
_cod_depositor_comments
;
The following automatic conversions were performed:
'_symmetry_cell_setting' value 'Monoclinic' changed to 'monoclinic'
according to '/home/saulius/struct/CIF-dictionaries/cif_core.dic'
dictionary named 'cif_core.dic' version 2.4.1 from 2010-06-29.

Automatic conversion script
Id: cif_fix_enum 1527 2010-12-29 10:47:43Z saulius 
;
_cod_original_sg_symbol_H-M C2/c
_cod_database_code 7008268

loop_
_symmetry_equiv_pos_as_xyz
'x, y, z'
'-x, y, -z+1/2'
'x+1/2, y+1/2, z'
'-x+1/2, y+1/2, -z+1/2'
'-x, -y, -z'
'x, -y, z-1/2'
'-x+1/2, -y+1/2, -z'
'x+1/2, -y+1/2, z-1/2'

loop_
_atom_site_label
_atom_site_type_symbol
_atom_site_fract_x
_atom_site_fract_y
_atom_site_fract_z
_atom_site_U_iso_or_equiv
_atom_site_adp_type
_atom_site_occupancy
_atom_site_symmetry_multiplicity
_atom_site_calc_flag
_atom_site_refinement_flags
_atom_site_disorder_assembly
_atom_site_disorder_group
Lu1 Lu 0.0000 0.84319(4) 0.2500 0.00549(10) Uani 1 2 d S . .
Mo7 Mo 0.10772(2) 0.60068(5) 0.09559(4) 0.00712(13) Uani 1 1 d . . .
Mo1 Mo 0.10631(2) 0.95250(5) 0.37079(4) 0.00587(13) Uani 1 1 d . . .
Mo4 Mo 0.02057(2) 0.66778(5) 0.10696(4) 0.00626(13) Uani 1 1 d . . .
Mo6 Mo 0.06590(2) 0.83840(5) 0.03863(4) 0.00679(13) Uani 1 1 d . . .
Mo2 Mo 0.06159(2) 1.01783(5) 0.18658(4) 0.00576(13) Uani 1 1 d . . .
Mo9 Mo 0.15906(2) 0.97098(5) 0.17612(4) 0.00641(13) Uani 1 1 d . . .
Mo5 Mo 0.15781(2) 0.69873(5) 0.43309(4) 0.00719(13) Uani 1 1 d . . .
Mo8 Mo 0.15919(2) 0.52936(5) 0.30256(4) 0.00658(13) Uani 1 1 d . . .
Mo10 Mo 0.20389(2) 0.89369(5) 0.36384(4) 0.00706(13) Uani 1 1 d . . .
Mo11 Mo 0.20359(2) 0.73428(5) 0.22491(4) 0.00676(13) Uani 1 1 d . . .
Mo3 Mo 0.06902(2) 0.59098(5) 0.30446(4) 0.00682(13) Uani 1 1 d . . .
N1 N 0.2325(3) 0.1060(7) 0.0724(5) 0.0255(19) Uiso 1 1 d . . .
N2 N 0.1612(2) 0.2187(6) 0.5068(5) 0.0201(17) Uiso 1 1 d . . .
N3 N 0.0314(3) 0.7801(8) 0.8259(6) 0.031(2) Uiso 1 1 d . . .
N4 N 0.1517(3) 0.2065(7) 0.2906(5) 0.0242(18) Uiso 1 1 d . . .
N5 N 0.0699(2) 0.3568(7) 0.1533(5) 0.0208(17) Uiso 1 1 d . . .
N6S N 0.2312(12) 0.0996(15) 0.581(2) 0.034(9) Uiso 0.25 1 d P . .
N6T N 0.2335(15) 0.171(4) 0.452(3) 0.051(12) Uiso 0.25 1 d P . .
O1 O 0.05765(16) 0.9125(4) 0.3512(3) 0.0085(11) Uani 1 1 d . . .
O2 O 0.02001(17) 0.9773(4) 0.1974(3) 0.0081(11) Uani 1 1 d . . .
O3 O 0.04476(17) 0.7070(4) 0.2988(3) 0.0085(11) Uani 1 1 d . . .
O4 O 0.00964(17) 0.7684(4) 0.1542(3) 0.0092(11) Uani 1 1 d . . .
O5 O 0.12234(18) 1.0240(4) 0.4519(3) 0.0107(11) Uani 1 1 d . . .
O6 O 0.09233(16) 1.0556(4) 0.2959(3) 0.0073(11) Uani 1 1 d . . .
O7 O 0.04986(17) 1.1402(4) 0.1512(3) 0.0101(11) Uani 1 1 d . . .
O8 O 0.13005(16) 0.8188(4) 0.4186(3) 0.0079(11) Uani 1 1 d . . .
O9 O 0.09071(16) 0.8674(4) 0.2551(3) 0.0053(10) Uani 1 1 d . . .
O10 O 0.11231(17) 0.6151(4) 0.4084(3) 0.0081(11) Uani 1 1 d . . .
O11 O 0.05435(17) 0.9439(4) 0.0996(3) 0.0086(11) Uani 1 1 d . . .
O12 O 0.04163(18) 0.5014(5) 0.3222(3) 0.0108(12) Uani 1 1 d . . .
O13 O -0.02417(17) 0.6095(5) 0.0534(3) 0.0110(11) Uani 1 1 d . . .
O14 O 0.04570(17) 0.5822(4) 0.1938(3) 0.0085(11) Uani 1 1 d . . .
O15 O 0.02019(17) 0.7675(4) 0.0282(3) 0.0085(11) Uani 1 1 d . . .
O16 O 0.05356(16) 0.5848(4) 0.0650(3) 0.0071(10) Uani 1 1 d . . .
O17 O 0.04734(17) 0.9031(4) -0.0459(3) 0.0106(11) Uani 1 1 d . . .
O18 O 0.11098(17) 0.4907(4) 0.3013(3) 0.0091(11) Uani 1 1 d . . .
O19 O 0.08768(16) 0.7410(4) 0.1551(3) 0.0059(10) Uani 1 1 d . . .
O20 O 0.12109(16) 0.6894(4) 0.2936(3) 0.0060(10) Uani 1 1 d . . .
O21 O 0.12212(17) 1.0292(4) 0.1967(3) 0.0090(11) Uani 1 1 d . . .
O22 O 0.18228(17) 0.6870(5) 0.5299(3) 0.0118(12) Uani 1 1 d . . .
O23 O 0.16277(16) 0.9549(4) 0.3704(3) 0.0081(11) Uani 1 1 d . . .
O24 O 0.24538(18) 0.9450(5) 0.4376(3) 0.0122(12) Uani 1 1 d . . .
O25 O 0.20090(17) 0.9813(4) 0.2816(3) 0.0088(11) Uani 1 1 d . . .
O26 O 0.19686(16) 0.7740(4) 0.4145(3) 0.0090(11) Uani 1 1 d . . .
O27 O 0.15350(16) 0.8225(4) 0.2466(3) 0.0066(10) Uani 1 1 d . . .
O28 O 0.18010(17) 0.5773(4) 0.4027(3) 0.0091(11) Uani 1 1 d . . .
O29 O 0.11982(17) 0.8995(4) 0.0925(3) 0.0090(11) Uani 1 1 d . . .
O30 O 0.12565(17) 0.5302(4) 0.1858(3) 0.0095(11) Uani 1 1 d . . .
O31 O 0.08824(17) 0.7234(4) 0.0203(3) 0.0092(11) Uani 1 1 d . . .
O32 O 0.11496(18) 0.5176(5) 0.0360(3) 0.0128(12) Uani 1 1 d . . .
O33 O 0.18333(17) 0.4154(4) 0.3135(4) 0.0120(12) Uani 1 1 d . . .
O34 O 0.15699(16) 0.6779(4) 0.1386(3) 0.0083(11) Uani 1 1 d . . .
O35 O 0.19238(17) 0.6173(4) 0.2790(3) 0.0092(11) Uani 1 1 d . . .
O36 O 0.19686(17) 0.8572(4) 0.1743(3) 0.0073(11) Uani 1 1 d . . .
O37 O 0.17423(18) 1.0658(5) 0.1347(3) 0.0113(12) Uani 1 1 d . . .
O38 O 0.23059(17) 0.7949(4) 0.3215(3) 0.0093(11) Uani 1 1 d . . .
O39 O 0.24166(17) 0.6787(5) 0.2138(4) 0.0121(12) Uani 1 1 d . . .
O1S O 0.2132(2) 0.4639(6) 0.1809(5) 0.0306(17) Uiso 1 1 d . . .
O2S O 0.1849(2) 0.5643(6) 0.0278(4) 0.0227(15) Uiso 1 1 d . . .
O3S O 0.1739(2) 0.2770(5) 0.1793(4) 0.0198(14) Uiso 1 1 d . . .
O4S O 0.2294(3) 0.1962(7) 0.3980(5) 0.0192(18) Uiso 0.75 1 d P . .
O5S O 0.1072(3) 0.2916(7) 0.3528(5) 0.0355(19) Uiso 1 1 d . . .
O6S O 0.0119(2) 0.3822(6) 0.4001(4) 0.0275(16) Uiso 1 1 d . . .
O7S O 0.9499(2) 0.8791(6) 0.0071(4) 0.0281(16) Uiso 1 1 d . . .
O8S O 0.9001(2) 0.7042(5) 0.9498(4) 0.0218(14) Uiso 1 1 d . . .
O9S O 0.2348(3) 0.1110(7) 0.5326(5) 0.0205(19) Uiso 0.75 1 d P . .
P1 P 0.11282(6) 0.78090(15) 0.23790(11) 0.0051(4) Uani 1 1 d . . .

loop_
_atom_site_aniso_label
_atom_site_aniso_U_11
_atom_site_aniso_U_22
_atom_site_aniso_U_33
_atom_site_aniso_U_23
_atom_site_aniso_U_13
_atom_site_aniso_U_12
Lu1 0.0062(2) 0.0051(2) 0.0060(2) 0.000 0.00351(17) 0.000
Mo7 0.0085(3) 0.0063(3) 0.0072(3) -0.0016(2) 0.0042(3) -0.0002(2)
Mo1 0.0056(3) 0.0070(3) 0.0060(3) -0.0010(2) 0.0035(2) -0.0004(2)
Mo4 0.0063(3) 0.0060(3) 0.0065(3) -0.0012(2) 0.0031(2) -0.0014(2)
Mo6 0.0095(3) 0.0063(3) 0.0054(3) 0.0001(2) 0.0042(2) -0.0012(2)
Mo2 0.0072(3) 0.0047(3) 0.0070(3) 0.0003(2) 0.0047(2) 0.0000(2)
Mo9 0.0072(3) 0.0057(3) 0.0079(3) 0.0006(2) 0.0048(2) -0.0013(2)
Mo5 0.0082(3) 0.0078(3) 0.0054(3) 0.0009(2) 0.0029(2) 0.0005(2)
Mo8 0.0066(3) 0.0053(3) 0.0083(3) 0.0007(2) 0.0038(2) 0.0009(2)
Mo10 0.0055(3) 0.0093(3) 0.0068(3) -0.0015(2) 0.0032(2) -0.0012(2)
Mo11 0.0072(3) 0.0064(3) 0.0090(3) -0.0010(2) 0.0057(3) -0.0006(2)
Mo3 0.0070(3) 0.0056(3) 0.0097(3) 0.0011(2) 0.0054(3) 0.0000(2)
O1 0.005(3) 0.013(3) 0.006(3) 0.000(2) 0.002(2) -0.001(2)
O2 0.009(3) 0.006(3) 0.012(3) -0.001(2) 0.006(2) -0.001(2)
O3 0.008(3) 0.007(3) 0.010(3) -0.001(2) 0.005(2) 0.004(2)
O4 0.012(3) 0.010(3) 0.010(3) 0.002(2) 0.009(2) 0.002(2)
O5 0.013(3) 0.009(3) 0.011(3) -0.004(2) 0.007(2) -0.004(2)
O6 0.007(3) 0.008(3) 0.007(3) -0.001(2) 0.002(2) 0.001(2)
O7 0.010(3) 0.006(3) 0.011(3) 0.001(2) 0.003(2) 0.001(2)
O8 0.008(3) 0.007(3) 0.010(3) 0.001(2) 0.005(2) 0.002(2)
O9 0.008(3) 0.004(2) 0.007(2) 0.0020(19) 0.006(2) 0.003(2)
O10 0.009(3) 0.009(3) 0.008(3) 0.000(2) 0.005(2) -0.001(2)
O11 0.010(3) 0.009(3) 0.007(3) 0.001(2) 0.004(2) 0.002(2)
O12 0.013(3) 0.012(3) 0.013(3) 0.003(2) 0.010(2) -0.004(2)
O13 0.005(3) 0.011(3) 0.014(3) -0.002(2) 0.002(2) -0.005(2)
O14 0.012(3) 0.006(3) 0.009(3) -0.002(2) 0.006(2) -0.002(2)
O15 0.011(3) 0.010(3) 0.004(2) -0.002(2) 0.003(2) -0.004(2)
O16 0.005(2) 0.008(3) 0.009(3) 0.002(2) 0.004(2) -0.001(2)
O17 0.012(3) 0.010(3) 0.011(3) -0.002(2) 0.006(2) -0.001(2)
O18 0.007(3) 0.008(3) 0.010(3) 0.004(2) 0.003(2) 0.000(2)
O19 0.004(2) 0.008(3) 0.004(2) -0.002(2) 0.001(2) 0.000(2)
O20 0.004(2) 0.007(3) 0.006(2) 0.001(2) 0.002(2) 0.001(2)
O21 0.009(3) 0.007(3) 0.010(3) 0.000(2) 0.004(2) 0.001(2)
O22 0.008(3) 0.018(3) 0.008(3) 0.001(2) 0.002(2) 0.000(2)
O23 0.008(3) 0.009(3) 0.010(3) -0.004(2) 0.006(2) -0.002(2)
O24 0.010(3) 0.014(3) 0.011(3) 0.001(2) 0.004(2) 0.000(2)
O25 0.007(3) 0.008(3) 0.011(3) -0.001(2) 0.004(2) -0.003(2)
O26 0.006(3) 0.010(3) 0.009(3) 0.002(2) 0.002(2) 0.001(2)
O27 0.008(3) 0.008(3) 0.007(3) -0.003(2) 0.007(2) -0.002(2)
O28 0.009(3) 0.008(3) 0.010(3) -0.001(2) 0.004(2) 0.003(2)
O29 0.010(3) 0.008(3) 0.010(3) -0.003(2) 0.006(2) -0.003(2)
O30 0.012(3) 0.007(3) 0.009(3) -0.001(2) 0.004(2) 0.000(2)
O31 0.013(3) 0.009(3) 0.006(3) 0.000(2) 0.005(2) 0.001(2)
O32 0.016(3) 0.011(3) 0.014(3) -0.006(2) 0.010(2) -0.003(2)
O33 0.010(3) 0.007(3) 0.020(3) 0.000(2) 0.008(2) 0.002(2)
O34 0.006(2) 0.012(3) 0.009(3) -0.002(2) 0.004(2) 0.000(2)
O35 0.010(3) 0.009(3) 0.013(3) 0.003(2) 0.009(2) -0.001(2)
O36 0.009(3) 0.006(3) 0.010(3) 0.001(2) 0.007(2) 0.002(2)
O37 0.012(3) 0.009(3) 0.014(3) 0.004(2) 0.007(2) -0.001(2)
O38 0.010(3) 0.012(3) 0.005(3) -0.005(2) 0.003(2) -0.001(2)
O39 0.009(3) 0.014(3) 0.017(3) -0.002(2) 0.009(2) 0.002(2)
P1 0.0053(9) 0.0046(9) 0.0064(9) -0.0002(7) 0.0037(7) -0.0005(7)

loop_
_atom_type_symbol
_atom_type_description
_atom_type_scat_dispersion_real
_atom_type_scat_dispersion_imag
_atom_type_scat_source
N N 0.0061 0.0033 'International Tables Vol C Tables 4.2.6.8 and 6.1.1.4'
H H 0.0000 0.0000 'International Tables Vol C Tables 4.2.6.8 and 6.1.1.4'
O O 0.0106 0.0060 'International Tables Vol C Tables 4.2.6.8 and 6.1.1.4'
P P 0.1023 0.0942 'International Tables Vol C Tables 4.2.6.8 and 6.1.1.4'
Mo Mo -1.6832 0.6857 'International Tables Vol C Tables 4.2.6.8 and 6.1.1.4'
Lu Lu -0.4720 5.8584 'International Tables Vol C Tables 4.2.6.8 and 6.1.1.4'

loop_
_geom_angle_atom_site_label_1
_geom_angle_atom_site_label_2
_geom_angle_atom_site_label_3
_geom_angle
_geom_angle_site_symmetry_1
_geom_angle_site_symmetry_3
_geom_angle_publ_flag
O4 Lu1 O4 129.6(3) . 2 ?
O4 Lu1 O2 153.0(2) . 2 ?
O4 Lu1 O2 75.5(2) 2 2 ?
O4 Lu1 O3 69.9(2) . . ?
O4 Lu1 O3 72.2(2) 2 . ?
O2 Lu1 O3 135.33(19) 2 . ?
O4 Lu1 O2 75.5(2) . . ?
O4 Lu1 O2 153.0(2) 2 . ?
O2 Lu1 O2 82.5(3) 2 . ?
O3 Lu1 O2 115.9(2) . . ?
O4 Lu1 O3 72.2(2) . 2 ?
O4 Lu1 O3 69.9(2) 2 2 ?
O2 Lu1 O3 115.9(2) 2 2 ?
O3 Lu1 O3 80.5(3) . 2 ?
O2 Lu1 O3 135.33(19) . 2 ?
O4 Lu1 O1 115.3(2) . . ?
O4 Lu1 O1 84.3(2) 2 . ?
O2 Lu1 O1 72.2(2) 2 . ?
O3 Lu1 O1 74.7(2) . . ?
O2 Lu1 O1 74.1(2) . . ?
O3 Lu1 O1 148.6(2) 2 . ?
O4 Lu1 O1 84.3(2) . 2 ?
O4 Lu1 O1 115.3(2) 2 2 ?
O2 Lu1 O1 74.1(2) 2 2 ?
O3 Lu1 O1 148.6(2) . 2 ?
O2 Lu1 O1 72.2(2) . 2 ?
O3 Lu1 O1 74.7(2) 2 2 ?
O1 Lu1 O1 134.6(3) . 2 ?
O32 Mo7 O30 104.1(3) . . ?
O32 Mo7 O16 101.9(3) . . ?
O30 Mo7 O16 96.7(2) . . ?
O32 Mo7 O34 102.0(3) . . ?
O30 Mo7 O34 89.3(2) . . ?
O16 Mo7 O34 153.1(2) . . ?
O32 Mo7 O31 96.6(3) . . ?
O30 Mo7 O31 158.9(2) . . ?
O16 Mo7 O31 83.2(2) . . ?
O34 Mo7 O31 82.0(2) . . ?
O32 Mo7 O19 167.3(3) . . ?
O30 Mo7 O19 88.2(2) . . ?
O16 Mo7 O19 72.9(2) . . ?
O34 Mo7 O19 81.1(2) . . ?
O31 Mo7 O19 71.5(2) . . ?
O5 Mo1 O1 104.5(3) . . ?
O5 Mo1 O6 101.1(3) . . ?
O1 Mo1 O6 98.9(2) . . ?
O5 Mo1 O8 98.7(3) . . ?
O1 Mo1 O8 92.1(2) . . ?
O6 Mo1 O8 154.1(2) . . ?
O5 Mo1 O23 94.2(2) . . ?
O1 Mo1 O23 159.9(2) . . ?
O6 Mo1 O23 84.5(2) . . ?
O8 Mo1 O23 77.5(2) . . ?
O5 Mo1 O9 171.7(2) . . ?
O1 Mo1 O9 83.0(2) . . ?
O6 Mo1 O9 74.0(2) . . ?
O8 Mo1 O9 84.3(2) . . ?
O23 Mo1 O9 78.8(2) . . ?
O13 Mo4 O4 104.8(3) . . ?
O13 Mo4 O14 103.6(3) . . ?
O4 Mo4 O14 95.9(3) . . ?
O13 Mo4 O15 99.1(3) . . ?
O4 Mo4 O15 90.3(2) . . ?
O14 Mo4 O15 154.0(2) . . ?
O13 Mo4 O16 97.0(3) . . ?
O4 Mo4 O16 157.3(2) . . ?
O14 Mo4 O16 84.9(2) . . ?
O15 Mo4 O16 80.0(2) . . ?
O13 Mo4 O19 165.0(2) . . ?
O4 Mo4 O19 87.4(2) . . ?
O14 Mo4 O19 83.4(2) . . ?
O15 Mo4 O19 71.7(2) . . ?
O16 Mo4 O19 70.1(2) . . ?
O17 Mo6 O31 103.4(3) . . ?
O17 Mo6 O15 101.3(3) . . ?
O31 Mo6 O15 93.1(3) . . ?
O17 Mo6 O29 100.4(3) . . ?
O31 Mo6 O29 89.2(2) . . ?
O15 Mo6 O29 157.0(2) . . ?
O17 Mo6 O11 98.0(3) . . ?
O31 Mo6 O11 157.9(2) . . ?
O15 Mo6 O11 87.9(2) . . ?
O29 Mo6 O11 81.6(2) . . ?
O17 Mo6 O19 176.0(2) . . ?
O31 Mo6 O19 76.7(2) . . ?
O15 Mo6 O19 74.7(2) . . ?
O29 Mo6 O19 83.6(2) . . ?
O11 Mo6 O19 82.3(2) . . ?
O7 Mo2 O2 104.7(3) . . ?
O7 Mo2 O11 101.9(3) . . ?
O2 Mo2 O11 101.2(3) . . ?
O7 Mo2 O6 97.0(3) . . ?
O2 Mo2 O6 92.8(2) . . ?
O11 Mo2 O6 152.7(2) . . ?
O7 Mo2 O21 92.0(2) . . ?
O2 Mo2 O21 162.5(2) . . ?
O11 Mo2 O21 79.9(2) . . ?
O6 Mo2 O21 79.9(2) . . ?
O7 Mo2 O9 167.4(2) . . ?
O2 Mo2 O9 83.3(2) . . ?
O11 Mo2 O9 85.8(2) . . ?
O6 Mo2 O9 72.6(2) . . ?
O21 Mo2 O9 79.4(2) . . ?
O37 Mo9 O21 105.3(3) . . ?
O37 Mo9 O29 103.9(3) . . ?
O21 Mo9 O29 91.8(3) . . ?
O37 Mo9 O25 100.0(3) . . ?
O21 Mo9 O25 93.4(2) . . ?
O29 Mo9 O25 153.1(2) . . ?
O37 Mo9 O36 97.4(3) . . ?
O21 Mo9 O36 157.3(2) . . ?
O29 Mo9 O36 84.0(2) . . ?
O25 Mo9 O36 81.1(2) . . ?
O37 Mo9 O27 166.7(2) . . ?
O21 Mo9 O27 86.0(2) . . ?
O29 Mo9 O27 82.3(2) . . ?
O25 Mo9 O27 71.9(2) . . ?
O36 Mo9 O27 71.4(2) . . ?
O22 Mo5 O8 103.1(3) . . ?
O22 Mo5 O10 101.1(3) . . ?
O8 Mo5 O10 94.1(3) . . ?
O22 Mo5 O26 101.1(3) . . ?
O8 Mo5 O26 87.9(2) . . ?
O10 Mo5 O26 156.6(2) . . ?
O22 Mo5 O28 100.3(3) . . ?
O8 Mo5 O28 156.2(2) . . ?
O10 Mo5 O28 85.4(2) . . ?
O26 Mo5 O28 83.5(2) . . ?
O22 Mo5 O20 171.9(3) . . ?
O8 Mo5 O20 83.2(2) . . ?
O10 Mo5 O20 73.0(2) . . ?
O26 Mo5 O20 84.1(2) . . ?
O28 Mo5 O20 73.9(2) . . ?
O33 Mo8 O28 102.7(3) . . ?
O33 Mo8 O18 102.9(3) . . ?
O28 Mo8 O18 92.2(3) . . ?
O33 Mo8 O35 100.7(3) . . ?
O28 Mo8 O35 93.0(3) . . ?
O18 Mo8 O35 154.1(2) . . ?
O33 Mo8 O30 99.4(3) . . ?
O28 Mo8 O30 157.9(2) . . ?
O18 Mo8 O30 84.0(2) . . ?
O35 Mo8 O30 81.8(2) . . ?
O33 Mo8 O20 174.8(2) . . ?
O28 Mo8 O20 75.0(2) . . ?
O18 Mo8 O20 72.8(2) . . ?
O35 Mo8 O20 84.1(2) . . ?
O30 Mo8 O20 83.1(2) . . ?
O24 Mo10 O23 104.1(3) . . ?
O24 Mo10 O26 99.6(3) . . ?
O23 Mo10 O26 89.7(3) . . ?
O24 Mo10 O25 99.0(3) . . ?
O23 Mo10 O25 94.5(3) . . ?
O26 Mo10 O25 159.2(2) . . ?
O24 Mo10 O38 99.7(3) . . ?
O23 Mo10 O38 156.2(2) . . ?
O26 Mo10 O38 84.8(2) . . ?
O25 Mo10 O38 83.2(2) . . ?
O24 Mo10 O27 168.5(2) . . ?
O23 Mo10 O27 85.3(2) . . ?
O26 Mo10 O27 87.0(2) . . ?
O25 Mo10 O27 73.2(2) . . ?
O38 Mo10 O27 71.3(2) . . ?
O39 Mo11 O36 102.4(3) . . ?
O39 Mo11 O38 102.5(3) . . ?
O36 Mo11 O38 93.2(3) . . ?
O39 Mo11 O34 101.5(3) . . ?
O36 Mo11 O34 90.8(2) . . ?
O38 Mo11 O34 154.2(2) . . ?
O39 Mo11 O35 97.9(3) . . ?
O36 Mo11 O35 159.3(2) . . ?
O38 Mo11 O35 86.0(3) . . ?
O34 Mo11 O35 81.4(2) . . ?
O39 Mo11 O27 175.6(2) . . ?
O36 Mo11 O27 75.9(2) . . ?
O38 Mo11 O27 73.6(2) . . ?
O34 Mo11 O27 82.7(2) . . ?
O35 Mo11 O27 84.1(2) . . ?
O12 Mo3 O3 105.2(3) . . ?
O12 Mo3 O14 100.8(3) . . ?
O3 Mo3 O14 91.6(3) . . ?
O12 Mo3 O10 100.7(3) . . ?
O3 Mo3 O10 94.9(3) . . ?
O14 Mo3 O10 155.0(2) . . ?
O12 Mo3 O18 96.5(3) . . ?
O3 Mo3 O18 158.3(2) . . ?
O14 Mo3 O18 83.4(2) . . ?
O10 Mo3 O18 81.7(2) . . ?
O12 Mo3 O20 166.2(2) . . ?
O3 Mo3 O20 87.4(2) . . ?
O14 Mo3 O20 84.1(2) . . ?
O10 Mo3 O20 72.1(2) . . ?
O18 Mo3 O20 71.1(2) . . ?
O4S N6T O9S 170(5) . . ?
Mo1 O1 Lu1 139.3(3) . . ?
Mo2 O2 Lu1 140.3(3) . . ?
Mo3 O3 Lu1 161.1(3) . . ?
Mo4 O4 Lu1 156.0(3) . . ?
Mo1 O6 Mo2 119.0(3) . . ?
Mo5 O8 Mo1 157.6(3) . . ?
P1 O9 Mo2 130.3(3) . . ?
P1 O9 Mo1 130.2(3) . . ?
Mo2 O9 Mo1 90.16(18) . . ?
Mo5 O10 Mo3 125.1(3) . . ?
Mo2 O11 Mo6 157.3(3) . . ?
Mo4 O14 Mo3 139.4(3) . . ?
Mo6 O15 Mo4 123.5(3) . . ?
Mo7 O16 Mo4 125.5(3) . . ?
Mo8 O18 Mo3 125.1(3) . . ?
P1 O19 Mo6 126.7(3) . . ?
P1 O19 Mo4 123.9(3) . . ?
Mo6 O19 Mo4 90.07(18) . . ?
P1 O19 Mo7 125.2(3) . . ?
Mo6 O19 Mo7 89.10(18) . . ?
Mo4 O19 Mo7 90.71(18) . . ?
P1 O20 Mo3 124.2(3) . . ?
P1 O20 Mo5 125.5(3) . . ?
Mo3 O20 Mo5 89.29(18) . . ?
P1 O20 Mo8 128.0(3) . . ?
Mo3 O20 Mo8 90.61(18) . . ?
Mo5 O20 Mo8 87.38(17) . . ?
Mo9 O21 Mo2 146.3(3) . . ?
Mo10 O23 Mo1 152.5(3) . . ?
Mo10 O25 Mo9 123.8(3) . . ?
Mo10 O26 Mo5 143.4(3) . . ?
P1 O27 Mo10 122.8(3) . . ?
P1 O27 Mo11 128.5(3) . . ?
Mo10 O27 Mo11 91.20(19) . . ?
P1 O27 Mo9 123.4(3) . . ?
Mo10 O27 Mo9 90.12(18) . . ?
Mo11 O27 Mo9 89.96(18) . . ?
Mo8 O28 Mo5 123.4(3) . . ?
Mo9 O29 Mo6 150.5(3) . . ?
Mo7 O30 Mo8 148.4(3) . . ?
Mo6 O31 Mo7 122.2(3) . . ?
Mo7 O34 Mo11 151.7(3) . . ?
Mo8 O35 Mo11 155.0(3) . . ?
Mo11 O36 Mo9 122.7(3) . . ?
Mo11 O38 Mo10 123.1(3) . . ?
N6S O9S N6T 160(2) . . ?
O9 P1 O19 110.6(3) . . ?
O9 P1 O20 111.3(3) . . ?
O19 P1 O20 108.1(3) . . ?
O9 P1 O27 109.0(3) . . ?
O19 P1 O27 108.9(3) . . ?
O20 P1 O27 108.9(3) . . ?

loop_
_geom_bond_atom_site_label_1
_geom_bond_atom_site_label_2
_geom_bond_distance
_geom_bond_site_symmetry_2
_geom_bond_publ_flag
Lu1 O4 2.287(6) . ?
Lu1 O4 2.287(6) 2 ?
Lu1 O2 2.320(6) 2 ?
Lu1 O3 2.320(5) . ?
Lu1 O2 2.320(6) . ?
Lu1 O3 2.320(5) 2 ?
Lu1 O1 2.336(5) . ?
Lu1 O1 2.336(5) 2 ?
Mo7 O32 1.702(6) . ?
Mo7 O30 1.823(6) . ?
Mo7 O16 1.842(5) . ?
Mo7 O34 1.921(6) . ?
Mo7 O31 2.065(6) . ?
Mo7 O19 2.462(5) . ?
Mo1 O5 1.694(6) . ?
Mo1 O1 1.759(5) . ?
Mo1 O6 1.876(6) . ?
Mo1 O8 1.981(6) . ?
Mo1 O23 2.118(5) . ?
Mo1 O9 2.343(5) . ?
Mo4 O13 1.691(6) . ?
Mo4 O4 1.757(6) . ?
Mo4 O14 1.882(6) . ?
Mo4 O15 2.012(6) . ?
Mo4 O16 2.075(6) . ?
Mo4 O19 2.434(5) . ?
Mo6 O17 1.695(6) . ?
Mo6 O31 1.829(6) . ?
Mo6 O15 1.871(6) . ?
Mo6 O29 1.963(6) . ?
Mo6 O11 1.994(6) . ?
Mo6 O19 2.401(5) . ?
Mo2 O7 1.711(6) . ?
Mo2 O2 1.748(6) . ?
Mo2 O11 1.866(6) . ?
Mo2 O6 1.970(5) . ?
Mo2 O21 2.187(6) . ?
Mo2 O9 2.338(5) . ?
Mo9 O37 1.711(6) . ?
Mo9 O21 1.780(6) . ?
Mo9 O29 1.868(6) . ?
Mo9 O25 1.939(6) . ?
Mo9 O36 2.059(5) . ?
Mo9 O27 2.440(6) . ?
Mo5 O22 1.692(6) . ?
Mo5 O8 1.824(6) . ?
Mo5 O10 1.887(6) . ?
Mo5 O26 1.930(6) . ?
Mo5 O28 2.002(6) . ?
Mo5 O20 2.432(5) . ?
Mo8 O33 1.697(6) . ?
Mo8 O28 1.853(6) . ?
Mo8 O18 1.863(6) . ?
Mo8 O35 1.896(5) . ?
Mo8 O30 2.041(6) . ?
Mo8 O20 2.483(5) . ?
Mo10 O24 1.696(6) . ?
Mo10 O23 1.790(5) . ?
Mo10 O26 1.929(6) . ?
Mo10 O25 1.935(6) . ?
Mo10 O38 2.026(6) . ?
Mo10 O27 2.387(5) . ?
Mo11 O39 1.699(6) . ?
Mo11 O36 1.837(6) . ?
Mo11 O38 1.862(5) . ?
Mo11 O34 1.929(6) . ?
Mo11 O35 2.007(6) . ?
Mo11 O27 2.399(5) . ?
Mo3 O12 1.692(6) . ?
Mo3 O3 1.738(5) . ?
Mo3 O14 1.933(6) . ?
Mo3 O10 1.957(6) . ?
Mo3 O18 2.065(6) . ?
Mo3 O20 2.423(5) . ?
N6S O9S 1.03(4) . ?
N6T O4S 1.04(5) . ?
N6T O9S 1.75(5) . ?
O9 P1 1.524(5) . ?
O19 P1 1.543(5) . ?
O20 P1 1.547(6) . ?
O27 P1 1.550(6) . ?
